data_1576249
loop_
_publ_author_name
'Pospisil, Petr'
'Motornov, Vladimir'
'Michal, Ond\<rej'
'Wohlr\'abov\'a, Lucie'
'Boh\'a\<cov\'a, So\<na'
'Slanina, Tom\'a\<s'
'Tar\'abek, J\'an'
'Klepet\'a\<rov\'a, Blanka'
'Beier, Petr'

_publ_section_title
;
 Photochemical Cu(III)-mediated trifluoromethylation of (hetero)arenes and
 biomolecules
;
_journal_name_full 'Chemical Science'
_journal_paper_doi 10.1039/D5SC07405C
_journal_year 2025
_chemical_formula_moiety 'C20 H24 F6'
_chemical_formula_sum 'C20 H24 F6'
_chemical_formula_weight 378.39
_chemical_name_systematic 1,1',3,3',5,5'-hexamethyl-4,4'-bis(trifluoromethyl)-[1,1'-bi(cyclohexane)]-2,2',5,5'-tetraene
_space_group_crystal_system triclinic
_space_group_IT_number 2
_space_group_name_Hall '-P 1'
_space_group_name_H-M_alt 'P -1'
_atom_sites_solution_hydrogens difmap
_atom_sites_solution_primary other
_audit_update_record
;
2025-07-22 deposited with the CCDC.	2025-11-10 downloaded from the CCDC.
;
_cell_angle_alpha 84.334(3)
_cell_angle_beta 77.131(3)
_cell_angle_gamma 68.244(2)
_cell_formula_units_Z 1
_cell_length_a 7.1432(4)
_cell_length_b 8.2660(5)
_cell_length_c 8.5093(5)
_cell_measurement_reflns_used 9400
_cell_measurement_temperature 180
_cell_measurement_theta_max 68.3747
_cell_measurement_theta_min 5.3331
_cell_volume 454.86(5)
_computing_cell_refinement 'SAINT V8.40B (Bruker AXS LLC, 2019)'
_computing_data_collection 'Bruker Instrument Service vV6.2.15'
_computing_data_reduction 'SAINT V8.40B (Bruker AXS LLC, 2019)'
_computing_molecular_graphics 'CAMERON (Watkin et al., 1996)'
_computing_publication_material 'CRYSTALS (Betteridge et al., 2003)'
_computing_structure_refinement 'CRYSTALS (Betteridge et al., 2003)'
_computing_structure_solution 'Superflip (Palatinus & Chapuis, 2007)'
_diffrn_ambient_temperature 180
_diffrn_measured_fraction_theta_full 0.995
_diffrn_measured_fraction_theta_max 0.995
_diffrn_measurement_device Area
_diffrn_measurement_device_type 'Bruker D8 VENTURE'
_diffrn_measurement_method '\f & \w scans'
_diffrn_radiation_monochromator graphite
_diffrn_radiation_probe x-ray
_diffrn_radiation_type 'Cu K\a'
_diffrn_radiation_wavelength 1.54178
_diffrn_reflns_av_R_equivalents 0.040
_diffrn_reflns_av_unetI/netI 0.051
_diffrn_reflns_limit_h_max 8
_diffrn_reflns_limit_h_min -8
_diffrn_reflns_limit_k_max 9
_diffrn_reflns_limit_k_min -9
_diffrn_reflns_limit_l_max 10
_diffrn_reflns_limit_l_min -9
_diffrn_reflns_number 12479
_diffrn_reflns_theta_full 68.370
_diffrn_reflns_theta_max 68.370
_diffrn_reflns_theta_min 5.333
_diffrn_standards_number 0
_exptl_absorpt_coefficient_mu 1.056
_exptl_absorpt_correction_T_max 1.00
_exptl_absorpt_correction_T_min 0.83
_exptl_absorpt_correction_type multi-scan
_exptl_absorpt_process_details 'DENZO/SCALEPACK (Otwinowski & Minor, 1997)'
_exptl_crystal_colour colourless
_exptl_crystal_density_diffrn 1.381
_exptl_crystal_density_meas ?
_exptl_crystal_density_method 'not measured'
_exptl_crystal_description block
_exptl_crystal_F_000 198
_exptl_crystal_size_max 0.147
_exptl_crystal_size_mid 0.093
_exptl_crystal_size_min 0.064
_refine_diff_density_max 0.23
_refine_diff_density_min -0.22
_refine_ls_extinction_method None
_refine_ls_goodness_of_fit_ref 0.9755
_refine_ls_hydrogen_treatment constr
_refine_ls_matrix_type full
_refine_ls_number_parameters 118
_refine_ls_number_reflns 1663
_refine_ls_number_restraints 0
_refine_ls_R_factor_all 0.0472
_refine_ls_R_factor_gt 0.0427
_refine_ls_shift/su_max 0.0004128
_refine_ls_shift/su_mean 0.0000406
_refine_ls_structure_factor_coef Fsqd
_refine_ls_weighting_details
;
 Method= Modified Sheldrick 
 w=1/[\s^2^(F^2^) + ( 0.08P)^2^ + 0.16P] 
 ,where P=(max(Fo^2^,0) + 2Fc^2^)/3 
;
_refine_ls_weighting_scheme calc
_refine_ls_wR_factor_all 0.1263
_refine_ls_wR_factor_gt 0.1193
_refine_ls_wR_factor_ref 0.1263
_reflns_limit_h_max 8
_reflns_limit_h_min -8
_reflns_limit_k_max 9
_reflns_limit_k_min -9
_reflns_limit_l_max 10
_reflns_limit_l_min 0
_reflns_number_gt 1448
_reflns_number_total 1663
_reflns_threshold_expression I>2.0\s(I)
_oxford_diffrn_Wilson_B_factor 3.80
_oxford_diffrn_Wilson_scale 14.93
_oxford_refine_ls_scale 0.5090(18)
_cod_data_source_file d5sc07405c2.cif
_cod_data_source_block I
_cod_depositor_comments
;
The following automatic conversions were performed:

data item '_exptl_crystal_density_meas' value 'not measured' was
changed to '?' -- the value is perceived as not measured.

Automatic conversion script
Id: cif_fix_values 8170 2020-07-09 18:12:32Z antanas 
;
_cod_database_code 1576249
_oxford_refine_reflns_threshold_expression I>-3.0\s(I)
_refine_ls_r_factor_ref 0.0472
_reflns_number_all 1663

loop_
_symmetry_equiv_pos_as_xyz
x,y,z
-x,-y,-z

loop_
_atom_site_label
_atom_site_type_symbol
_atom_site_fract_x
_atom_site_fract_y
_atom_site_fract_z
_atom_site_U_iso_or_equiv
_atom_site_occupancy
_atom_site_adp_type
_atom_site_refinement_flags_posn
_atom_site_refinement_flags_adp
_atom_site_refinement_flags_occupancy
_atom_site_disorder_assembly
_atom_site_disorder_group
_atom_site_attached_hydrogens
F1 F 0.64695(18) 0.72451(15) 0.12424(14) 0.0615 1.0000 Uani . . . . . .
C2 C 0.7877(3) 0.6669(2) 0.2180(2) 0.0455 1.0000 Uani . . . . . .
F3 F 0.68184(17) 0.67872(16) 0.36973(13) 0.0609 1.0000 Uani . . . . . .
F4 F 0.88364(18) 0.49585(14) 0.18860(15) 0.0622 1.0000 Uani . . . . . .
C5 C 0.9353(2) 0.7659(2) 0.18740(17) 0.0378 1.0000 Uani . . . . . .
C6 C 0.8182(2) 0.9588(2) 0.21679(17) 0.0361 1.0000 Uani . . . . . .
C7 C 0.8251(2) 1.0325(2) 0.34605(18) 0.0356 1.0000 Uani . . . . . .
C8 C 0.9424(2) 0.94175(19) 0.47702(17) 0.0351 1.0000 Uani . . . . . .
C9 C 0.7898(2) 0.9154(2) 0.62782(19) 0.0408 1.0000 Uani . . . . . .
C10 C 1.0974(2) 0.7681(2) 0.41487(18) 0.0369 1.0000 Uani . . . . . .
C11 C 1.1014(2) 0.6881(2) 0.28584(18) 0.0372 1.0000 Uani . . . . . .
C12 C 1.2748(3) 0.5221(2) 0.2272(2) 0.0466 1.0000 Uani . . . . . .
C13 C 0.6990(3) 1.0643(2) 0.09308(19) 0.0427 1.0000 Uani . . . . . .
H51 H 0.9979 0.7525 0.0752 0.0434 1.0000 Uiso R . . . . .
H71 H 0.7525 1.1532 0.3546 0.0402 1.0000 Uiso R . . . . .
H91 H 0.8609 0.8497 0.7099 0.0584 1.0000 Uiso R . . . . .
H93 H 0.6927 1.0277 0.6727 0.0590 1.0000 Uiso R . . . . .
H92 H 0.7109 0.8534 0.5980 0.0588 1.0000 Uiso R . . . . .
H101 H 1.2053 0.7114 0.4737 0.0425 1.0000 Uiso R . . . . .
H123 H 1.3745 0.4862 0.2942 0.0662 1.0000 Uiso R . . . . .
H122 H 1.3416 0.5404 0.1178 0.0672 1.0000 Uiso R . . . . .
H121 H 1.2247 0.4288 0.2279 0.0670 1.0000 Uiso R . . . . .
H133 H 0.6644 1.1859 0.1084 0.0619 1.0000 Uiso R . . . . .
H132 H 0.7815 1.0433 -0.0102 0.0630 1.0000 Uiso R . . . . .
H131 H 0.5778 1.0410 0.0925 0.0630 1.0000 Uiso R . . . . .

loop_
_atom_site_aniso_label
_atom_site_aniso_U_11
_atom_site_aniso_U_22
_atom_site_aniso_U_33
_atom_site_aniso_U_23
_atom_site_aniso_U_13
_atom_site_aniso_U_12
F1 0.0652(7) 0.0672(7) 0.0705(7) -0.0018(6) -0.0333(6) -0.0333(6)
C2 0.0492(9) 0.0477(9) 0.0445(9) -0.0080(7) -0.0115(7) -0.0201(8)
F3 0.0637(7) 0.0783(8) 0.0512(6) -0.0071(5) 0.0004(5) -0.0428(6)
F4 0.0662(7) 0.0456(6) 0.0827(8) -0.0137(5) -0.0179(6) -0.0242(5)
C5 0.0415(8) 0.0442(9) 0.0290(7) -0.0091(6) -0.0042(6) -0.0162(7)
C6 0.0353(7) 0.0436(8) 0.0307(7) -0.0041(6) -0.0055(6) -0.0154(6)
C7 0.0344(7) 0.0368(8) 0.0341(8) -0.0063(6) -0.0063(6) -0.0101(6)
C8 0.0372(8) 0.0371(8) 0.0313(7) -0.0060(6) -0.0079(6) -0.0118(6)
C9 0.0434(8) 0.0452(9) 0.0351(8) -0.0045(6) -0.0054(6) -0.0179(7)
C10 0.0382(8) 0.0376(8) 0.0353(8) -0.0041(6) -0.0095(6) -0.0118(6)
C11 0.0386(8) 0.0367(8) 0.0354(8) -0.0052(6) -0.0034(6) -0.0135(6)
C12 0.0481(9) 0.0398(9) 0.0480(9) -0.0128(7) -0.0073(7) -0.0098(7)
C13 0.0452(9) 0.0509(9) 0.0335(8) -0.0023(7) -0.0112(7) -0.0167(7)

loop_
_atom_type_symbol
_atom_type_scat_dispersion_real
_atom_type_scat_dispersion_imag
_atom_type_scat_Cromer_Mann_a1
_atom_type_scat_Cromer_Mann_b1
_atom_type_scat_Cromer_Mann_a2
_atom_type_scat_Cromer_Mann_b2
_atom_type_scat_Cromer_Mann_a3
_atom_type_scat_Cromer_Mann_b3
_atom_type_scat_Cromer_Mann_a4
_atom_type_scat_Cromer_Mann_b4
_atom_type_scat_Cromer_Mann_c
_atom_type_scat_source
C 0.0181 0.0091 2.3100 20.8439 1.0200 10.2075 1.5886 0.5687 0.8650 51.6512 0.2156 'International Tables Vol C 4.2.6.8 and 6.1.1.4'
H 0.0000 0.0000 0.4930 10.5109 0.3229 26.1257 0.1402 3.1424 0.0408 57.7998 0.0030 'International Tables Vol C 4.2.6.8 and 6.1.1.4'
F 0.0727 0.0534 3.5392 10.2825 2.6412 4.2944 1.5170 0.2615 1.0243 26.1476 0.2776 'International Tables Vol C 4.2.6.8 and 6.1.1.4'
Cu -1.9646 0.5888 13.3380 3.5828 7.1676 0.2470 5.6158 11.3966 1.6735 64.8126 1.1910 'International Tables Vol C 4.2.6.8 and 6.1.1.4'

loop_
_geom_angle_atom_site_label_1
_geom_angle_site_symmetry_1
_geom_angle_atom_site_label_2
_geom_angle_site_symmetry_2
_geom_angle_atom_site_label_3
_geom_angle_site_symmetry_3
_geom_angle
_geom_angle_publ_flag
F1 . C2 . F3 . 106.04(14) yes
F1 . C2 . F4 . 105.43(13) yes
F3 . C2 . F4 . 106.22(14) yes
F1 . C2 . C5 . 112.63(14) yes
F3 . C2 . C5 . 113.04(13) yes
F4 . C2 . C5 . 112.86(14) yes
C2 . C5 . C6 . 110.60(13) yes
C2 . C5 . C11 . 111.00(13) yes
C6 . C5 . C11 . 112.55(12) yes
C2 . C5 . H51 . 105.8 no
C6 . C5 . H51 . 107.7 no
C11 . C5 . H51 . 108.9 no
C5 . C6 . C7 . 120.84(14) yes
C5 . C6 . C13 . 118.00(13) yes
C7 . C6 . C13 . 121.15(14) yes
C6 . C7 . C8 . 126.24(14) yes
C6 . C7 . H71 . 116.2 no
C8 . C7 . H71 . 117.6 no
C7 . C8 . C8 2_776 109.96(15) yes
C7 . C8 . C9 . 109.14(12) yes
C8 2_776 C8 . C9 . 109.06(14) yes
C7 . C8 . C10 . 108.34(12) yes
C8 2_776 C8 . C10 . 110.03(14) yes
C9 . C8 . C10 . 110.31(12) yes
C8 . C9 . H91 . 111.1 no
C8 . C9 . H93 . 111.1 no
H91 . C9 . H93 . 108.4 no
C8 . C9 . H92 . 109.2 no
H91 . C9 . H92 . 109.1 no
H93 . C9 . H92 . 108.0 no
C8 . C10 . C11 . 126.51(14) yes
C8 . C10 . H101 . 116.4 no
C11 . C10 . H101 . 117.1 no
C5 . C11 . C10 . 120.80(14) yes
C5 . C11 . C12 . 117.51(13) yes
C10 . C11 . C12 . 121.63(14) yes
C11 . C12 . H123 . 111.3 no
C11 . C12 . H122 . 109.3 no
H123 . C12 . H122 . 108.9 no
C11 . C12 . H121 . 110.9 no
H123 . C12 . H121 . 107.4 no
H122 . C12 . H121 . 109.0 no
C6 . C13 . H133 . 110.0 no
C6 . C13 . H132 . 110.3 no
H133 . C13 . H132 . 104.5 no
C6 . C13 . H131 . 113.7 no
H133 . C13 . H131 . 110.0 no
H132 . C13 . H131 . 107.8 no

loop_
_geom_bond_atom_site_label_1
_geom_bond_site_symmetry_1
_geom_bond_atom_site_label_2
_geom_bond_site_symmetry_2
_geom_bond_distance
_geom_bond_publ_flag
F1 . C2 . 1.342(2) yes
C2 . F3 . 1.335(2) yes
C2 . F4 . 1.345(2) yes
C2 . C5 . 1.524(2) yes
C5 . C6 . 1.517(2) yes
C5 . C11 . 1.514(2) yes
C5 . H51 . 0.958 no
C6 . C7 . 1.328(2) yes
C6 . C13 . 1.504(2) yes
C7 . C8 . 1.514(2) yes
C7 . H71 . 0.940 no
C8 . C8 2_776 1.601(3) yes
C8 . C9 . 1.543(2) yes
C8 . C10 . 1.509(2) yes
C9 . H91 . 0.958 no
C9 . H93 . 0.982 no
C9 . H92 . 0.974 no
C10 . C11 . 1.326(2) yes
C10 . H101 . 0.960 no
C11 . C12 . 1.506(2) yes
C12 . H123 . 0.955 no
C12 . H122 . 0.972 no
C12 . H121 . 0.962 no
C13 . H133 . 0.957 no
C13 . H132 . 0.935 no
C13 . H131 . 0.955 no
